data_7049829
loop_
_publ_author_name
'Afrin, Unjila'
'Iguchi, Hiroaki'
'Mian, Mohammad Rasel'
'Takaishi, Shinya'
'Yamakawa, Hiromichi'
'Terashige, Tsubasa'
'Miyamoto, Tatsuya'
'Okamoto, Hiroshi'
'Yamashita, Masahiro'

_publ_section_title
;
 MX-type single chain complexes with an aromatic in-plane ligand:
 incorporation of aromatic interactions for stabilizing the chain
 structure.
;
_journal_issue 22
_journal_name_full 'Dalton transactions (Cambridge, England : 2003)'
_journal_page_first 7828
_journal_page_last 7834
_journal_paper_doi 10.1039/c9dt00784a
_journal_volume 48
_journal_year 2019
_chemical_formula_moiety 'C12 H16 N4 Pt 2+, 2(Br 1-)'
_chemical_formula_sum 'C12 H16 Br2 N4 Pt'
_chemical_formula_weight 571.20
_space_group_crystal_system triclinic
_space_group_IT_number 2
_space_group_name_Hall '-P 1'
_space_group_name_H-M_alt 'P -1'
_symmetry_space_group_name_Hall '-P 1'
_symmetry_space_group_name_H-M 'P -1'
_atom_sites_solution_hydrogens geom
_atom_sites_solution_primary direct
_atom_sites_solution_secondary difmap
_audit_creation_method SHELXL-2018/3
_audit_update_record
;
2019-04-19 deposited with the CCDC.    2019-04-24 downloaded from the CCDC.
;
_cell_angle_alpha 110.7541(12)
_cell_angle_beta 100.1651(14)
_cell_angle_gamma 99.2081(14)
_cell_formula_units_Z 1
_cell_length_a 6.9135(5)
_cell_length_b 7.2643(5)
_cell_length_c 8.2243(6)
_cell_measurement_reflns_used 3766
_cell_measurement_temperature 298(2)
_cell_measurement_theta_max 31.62
_cell_measurement_theta_min 2.74
_cell_volume 368.89(5)
_computing_cell_refinement 'Bruker SAINT'
_computing_data_collection 'Bruker APEX2'
_computing_data_reduction 'Bruker SAINT'
_computing_molecular_graphics 'Ortep for Windows (Farrugia, 2012)'
_computing_publication_material 'SHELXL-2018/3 (Sheldrick, 2018)'
_computing_structure_refinement 'SHELXL-2018/3 (Sheldrick, 2018)'
_computing_structure_solution 'SHELXS-97 (Sheldrick 2008)'
_diffrn_ambient_temperature 298(2)
_diffrn_measured_fraction_theta_full 0.990
_diffrn_measured_fraction_theta_max 0.990
_diffrn_measurement_device_type 'Bruker APEX-II CCD'
_diffrn_measurement_method 'phi and omega scans'
_diffrn_radiation_monochromator graphite
_diffrn_radiation_type MoK\a
_diffrn_radiation_wavelength 0.71073
_diffrn_reflns_av_R_equivalents 0.0208
_diffrn_reflns_av_unetI/netI 0.0322
_diffrn_reflns_Laue_measured_fraction_full 0.990
_diffrn_reflns_Laue_measured_fraction_max 0.990
_diffrn_reflns_limit_h_max 8
_diffrn_reflns_limit_h_min -10
_diffrn_reflns_limit_k_max 10
_diffrn_reflns_limit_k_min -10
_diffrn_reflns_limit_l_max 12
_diffrn_reflns_limit_l_min -12
_diffrn_reflns_number 5084
_diffrn_reflns_point_group_measured_fraction_full 0.990
_diffrn_reflns_point_group_measured_fraction_max 0.990
_diffrn_reflns_theta_full 25.242
_diffrn_reflns_theta_max 31.672
_diffrn_reflns_theta_min 2.737
_diffrn_source 'fine-focus sealed tube'
_exptl_absorpt_coefficient_mu 14.917
_exptl_absorpt_correction_T_max 0.468
_exptl_absorpt_correction_T_min 0.358
_exptl_absorpt_correction_type multi-scan
_exptl_absorpt_process_details SADABS-2014/5
_exptl_crystal_colour colorless
_exptl_crystal_density_diffrn 2.571
_exptl_crystal_description needle
_exptl_crystal_F_000 264
_exptl_crystal_recrystallization_method 'Re-crystallisation from solvent: water/acetone'
_exptl_crystal_size_max 0.130
_exptl_crystal_size_mid 0.110
_exptl_crystal_size_min 0.060
_refine_diff_density_max 1.137
_refine_diff_density_min -1.103
_refine_diff_density_rms 0.170
_refine_ls_extinction_method none
_refine_ls_goodness_of_fit_ref 1.057
_refine_ls_hydrogen_treatment constr
_refine_ls_matrix_type full
_refine_ls_number_parameters 88
_refine_ls_number_reflns 2473
_refine_ls_number_restraints 0
_refine_ls_restrained_S_all 1.057
_refine_ls_R_factor_all 0.0260
_refine_ls_R_factor_gt 0.0257
_refine_ls_shift/su_max 0.000
_refine_ls_shift/su_mean 0.000
_refine_ls_structure_factor_coef Fsqd
_refine_ls_weighting_details 'w=1/[\s^2^(Fo^2^)+(0.0197P)^2^+0.3605P] where P=(Fo^2^+2Fc^2^)/3'
_refine_ls_weighting_scheme calc
_refine_ls_wR_factor_gt 0.0503
_refine_ls_wR_factor_ref 0.0506
_reflns_Friedel_coverage 0.000
_reflns_number_gt 2459
_reflns_number_total 2473
_reflns_threshold_expression 'I > 2\s(I)'
_cod_data_source_file c9dt00784a2.cif
_cod_data_source_block 20180524ptampbr2_rt_5_0m
_cod_depositor_comments 'Adding full bibliography for 7049828--7049831.cif.'
_cod_database_code 7049829
_shelx_shelxl_version_number 2018/3
_shelx_space_group_comment
;
The symmetry employed for this shelxl refinement is uniquely defined
by the following loop, which should always be used as a source of
symmetry information in preference to the above space-group names.
They are only intended as comments.
;
_shelx_estimated_absorpt_t_min 0.247
_shelx_estimated_absorpt_t_max 0.468
_exptl_absorpt_special_details
;
SADABS-2014/5 - Bruker AXS area detector scaling and absorption correction.
wR2(int) was 0.0902 before and 0.0343 after correction.
;

loop_
_space_group_symop_operation_xyz
'x, y, z'
'-x, -y, -z'

loop_
_atom_site_label
_atom_site_type_symbol
_atom_site_fract_x
_atom_site_fract_y
_atom_site_fract_z
_atom_site_U_iso_or_equiv
_atom_site_adp_type
_atom_site_occupancy
_atom_site_site_symmetry_order
_atom_site_calc_flag
_atom_site_refinement_flags_posn
_atom_site_refinement_flags_adp
_atom_site_refinement_flags_occupancy
Pt1 Pt 0.000000 0.000000 0.500000 0.02256(6) Uani 1 2 d S . P
N1 N 0.2723(4) 0.1484(4) 0.5019(3) 0.0257(5) Uani 1 1 d . . .
C1 C 0.3296(6) 0.1506(5) 0.3537(5) 0.0328(7) Uani 1 1 d . . .
H1 H 0.235554 0.088241 0.242637 0.039 Uiso 1 1 calc R U .
C2 C 0.5230(6) 0.2425(6) 0.3627(5) 0.0360(8) Uani 1 1 d . . .
H2 H 0.558806 0.242983 0.259008 0.043 Uiso 1 1 calc R U .
C3 C 0.6636(6) 0.3339(5) 0.5262(5) 0.0358(8) Uani 1 1 d . . .
H3 H 0.796010 0.394293 0.534133 0.043 Uiso 1 1 calc R U .
C4 C 0.6050(6) 0.3344(5) 0.6783(5) 0.0356(7) Uani 1 1 d . . .
H4 H 0.697469 0.397067 0.790207 0.043 Uiso 1 1 calc R U .
C5 C 0.4085(5) 0.2415(5) 0.6635(4) 0.0271(6) Uani 1 1 d . . .
C6 C 0.3322(6) 0.2406(6) 0.8211(5) 0.0381(8) Uani 1 1 d . . .
H5 H 0.424689 0.195605 0.893602 0.046 Uiso 1 1 calc R U .
H6 H 0.329594 0.377819 0.894346 0.046 Uiso 1 1 calc R U .
N2 N 0.1289(5) 0.1082(5) 0.7690(4) 0.0358(7) Uani 1 1 d . . .
H7 H 0.050227 0.177053 0.828275 0.043 Uiso 1 1 calc R U .
H8 H 0.136195 0.004072 0.800921 0.043 Uiso 1 1 calc R U .
Br1 Br 0.88347(6) 0.28620(6) 0.09982(5) 0.04186(9) Uani 1 1 d . . .

loop_
_atom_site_aniso_label
_atom_site_aniso_U_11
_atom_site_aniso_U_22
_atom_site_aniso_U_33
_atom_site_aniso_U_23
_atom_site_aniso_U_13
_atom_site_aniso_U_12
Pt1 0.02224(9) 0.02703(9) 0.02026(8) 0.01084(6) 0.00761(6) 0.00486(6)
N1 0.0258(13) 0.0270(12) 0.0284(13) 0.0135(10) 0.0106(10) 0.0076(10)
C1 0.0338(18) 0.0383(18) 0.0300(16) 0.0161(14) 0.0136(14) 0.0068(15)
C2 0.0339(18) 0.0430(19) 0.0405(19) 0.0223(15) 0.0194(15) 0.0101(16)
C3 0.0260(16) 0.0349(17) 0.053(2) 0.0225(16) 0.0152(16) 0.0062(14)
C4 0.0271(17) 0.0352(18) 0.0421(19) 0.0150(15) 0.0060(14) 0.0050(14)
C5 0.0247(15) 0.0273(15) 0.0306(15) 0.0128(12) 0.0067(12) 0.0065(12)
C6 0.0328(18) 0.047(2) 0.0258(16) 0.0089(14) 0.0070(14) -0.0016(16)
N2 0.0307(15) 0.0510(18) 0.0234(13) 0.0146(12) 0.0080(11) 0.0025(13)
Br1 0.0362(2) 0.0575(2) 0.03699(19) 0.02422(17) 0.01356(15) 0.00736(17)

loop_
_atom_type_symbol
_atom_type_description
_atom_type_scat_dispersion_real
_atom_type_scat_dispersion_imag
_atom_type_scat_source
C C 0.0033 0.0016 'International Tables Vol C Tables 4.2.6.8 and 6.1.1.4'
H H 0.0000 0.0000 'International Tables Vol C Tables 4.2.6.8 and 6.1.1.4'
N N 0.0061 0.0033 'International Tables Vol C Tables 4.2.6.8 and 6.1.1.4'
Br Br -0.2901 2.4595 'International Tables Vol C Tables 4.2.6.8 and 6.1.1.4'
Pt Pt -1.7033 8.3905 'International Tables Vol C Tables 4.2.6.8 and 6.1.1.4'

loop_
_geom_angle_atom_site_label_1
_geom_angle_atom_site_label_2
_geom_angle_atom_site_label_3
_geom_angle
_geom_angle_site_symmetry_1
_geom_angle_site_symmetry_3
N1 Pt1 N1 180.0 . 2_556
N1 Pt1 N2 98.18(11) . 2_556
N1 Pt1 N2 81.82(11) 2_556 2_556
N1 Pt1 N2 81.82(11) . .
N1 Pt1 N2 98.18(11) 2_556 .
N2 Pt1 N2 180.00(18) 2_556 .
C1 N1 C5 119.0(3) . .
C1 N1 Pt1 124.6(2) . .
C5 N1 Pt1 116.2(2) . .
N1 C1 C2 121.7(3) . .
C1 C2 C3 119.5(3) . .
C2 C3 C4 118.9(3) . .
C3 C4 C5 119.7(3) . .
N1 C5 C4 121.1(3) . .
N1 C5 C6 116.0(3) . .
C4 C5 C6 122.9(3) . .
N2 C6 C5 112.5(3) . .
C6 N2 Pt1 112.7(2) . .

loop_
_geom_bond_atom_site_label_1
_geom_bond_atom_site_label_2
_geom_bond_distance
_geom_bond_site_symmetry_2
Pt1 N1 2.008(3) .
Pt1 N1 2.008(3) 2_556
Pt1 N2 2.038(3) 2_556
Pt1 N2 2.038(3) .
N1 C1 1.351(4) .
N1 C5 1.352(4) .
C1 C2 1.372(5) .
C2 C3 1.376(5) .
C3 C4 1.380(5) .
C4 C5 1.381(5) .
C5 C6 1.485(5) .
C6 N2 1.465(5) .

loop_
_geom_torsion_atom_site_label_1
_geom_torsion_atom_site_label_2
_geom_torsion_atom_site_label_3
_geom_torsion_atom_site_label_4
_geom_torsion
C5 N1 C1 C2 0.9(5)
Pt1 N1 C1 C2 -175.1(3)
N1 C1 C2 C3 0.5(5)
C1 C2 C3 C4 -1.3(5)
C2 C3 C4 C5 0.9(5)
C1 N1 C5 C4 -1.3(5)
Pt1 N1 C5 C4 174.9(3)
C1 N1 C5 C6 177.4(3)
Pt1 N1 C5 C6 -6.3(4)
C3 C4 C5 N1 0.4(5)
C3 C4 C5 C6 -178.2(3)
N1 C5 C6 N2 9.6(5)
C4 C5 C6 N2 -171.7(3)
C5 C6 N2 Pt1 -8.2(4)
